data_2016810
loop_
_publ_author_name
'Rizvi, Umar Farooq'
'Siddiqui, Hamid Latif'
'Ahmad, Saeed'
'Ahmad, Matloob'
'Parvez, Masood'

_publ_section_title
;
 Novel chalcones derived from 2-chloro-3-formyl-6-methylquinoline
;
_journal_coeditor_code GG3168
_journal_issue 10
_journal_name_full 'Acta Crystallographica Section C'
_journal_page_first o547
_journal_page_last o549
_journal_paper_doi 10.1107/S0108270108029326
_journal_volume 64
_journal_year 2008
_chemical_formula_iupac 'C18 H14 Cl N O2'
_chemical_formula_moiety 'C18 H14 Cl N O2'
_chemical_formula_sum 'C18 H14 Cl N O2'
_chemical_formula_weight 311.75
_chemical_name_common
;
?
;
_chemical_name_systematic
;
(2E)-3-(2-chloro-6-methylquinolin-3-yl)-1-(5-methylfuran-2-yl)prop-2-en-1-one
;
_space_group_IT_number 15
_symmetry_cell_setting monoclinic
_symmetry_space_group_name_Hall '-C 2yc'
_symmetry_space_group_name_H-M 'C 1 2/c 1'
_atom_sites_solution_hydrogens geom
_atom_sites_solution_primary direct
_atom_sites_solution_secondary difmap
_cell_angle_alpha 90.00
_cell_angle_beta 99.70(2)
_cell_angle_gamma 90.00
_cell_formula_units_Z 8
_cell_length_a 36.228(10)
_cell_length_b 7.372(3)
_cell_length_c 11.214(5)
_cell_measurement_reflns_used 6103
_cell_measurement_temperature 173(2)
_cell_measurement_theta_max 27.4
_cell_measurement_theta_min 3.2
_cell_volume 2952(2)
_computing_cell_refinement 'HKL DENZO (Otwinowski & Minor, 1997)'
_computing_data_collection 'COLLECT (Nonius, 1998)'
_computing_data_reduction 'SCALEPACK (Otwinowski & Minor, 1997)'
_computing_molecular_graphics 'ORTEP-3 (Farrugia, 1997)'
_computing_publication_material 'SHELXL97 (Sheldrick, 2008)'
_computing_structure_refinement 'SHELXL97 (Sheldrick, 2008)'
_computing_structure_solution 'SAPI91 (Fan, 1991)'
_diffrn_ambient_temperature 173(2)
_diffrn_measured_fraction_theta_full 0.995
_diffrn_measured_fraction_theta_max 0.995
_diffrn_measurement_device_type 'Nonius KappaCCD'
_diffrn_measurement_method '\w and \f'
_diffrn_radiation_monochromator graphite
_diffrn_radiation_source 'fine-focus sealed tube'
_diffrn_radiation_type MoK\a
_diffrn_radiation_wavelength 0.71073
_diffrn_reflns_av_R_equivalents 0.038
_diffrn_reflns_av_sigmaI/netI 0.049
_diffrn_reflns_limit_h_max 46
_diffrn_reflns_limit_h_min -45
_diffrn_reflns_limit_k_max 9
_diffrn_reflns_limit_k_min -9
_diffrn_reflns_limit_l_max 14
_diffrn_reflns_limit_l_min -14
_diffrn_reflns_number 6103
_diffrn_reflns_theta_full 27.4
_diffrn_reflns_theta_max 27.4
_diffrn_reflns_theta_min 3.2
_diffrn_standards_number 0
_exptl_absorpt_coefficient_mu 0.265
_exptl_absorpt_correction_T_max 0.982
_exptl_absorpt_correction_T_min 0.944
_exptl_absorpt_correction_type multi-scan
_exptl_absorpt_process_details '(SORTAV; Blessing, 1997)'
_exptl_crystal_colour colourless
_exptl_crystal_density_diffrn 1.403
_exptl_crystal_density_method 'not measured'
_exptl_crystal_description plate
_exptl_crystal_F_000 1296
_exptl_crystal_size_max 0.22
_exptl_crystal_size_mid 0.20
_exptl_crystal_size_min 0.07
_refine_diff_density_max 0.25
_refine_diff_density_min -0.24
_refine_ls_extinction_method none
_refine_ls_goodness_of_fit_ref 1.01
_refine_ls_hydrogen_treatment constr
_refine_ls_matrix_type full
_refine_ls_number_parameters 200
_refine_ls_number_reflns 3355
_refine_ls_number_restraints 0
_refine_ls_restrained_S_all 1.01
_refine_ls_R_factor_all 0.073
_refine_ls_R_factor_gt 0.044
_refine_ls_shift/su_max 0.000
_refine_ls_shift/su_mean 0.000
_refine_ls_structure_factor_coef Fsqd
_refine_ls_weighting_details 'calc w = 1/[\s^2^(Fo^2^)+(0.04P)^2^+4.06P] where P=(Fo^2^+2Fc^2^)/3'
_refine_ls_weighting_scheme calc
_refine_ls_wR_factor_gt 0.094
_refine_ls_wR_factor_ref 0.110
_reflns_number_gt 2405
_reflns_number_total 3355
_reflns_threshold_expression I>2\s(I)
_cod_data_source_file gg3168.cif
_cod_data_source_block II
_cod_depositor_comments
;
The following automatic conversions were performed:
'_symmetry_cell_setting' value 'Monoclinic' changed to 'monoclinic'
according to '/home/saulius/struct/CIF-dictionaries/cif_core.dic'
dictionary named 'cif_core.dic' version 2.4.1 from 2010-06-29.

Automatic conversion script
Id: cif_fix_enum 1527 2010-12-29 10:47:43Z saulius 

The following automatic conversions were performed:

'_symmetry_cell_setting' value 'Monoclinic' changed to 'monoclinic'
according to /home/saulius/struct/CIF-dictionaries/cif_core.dic
dictionary named 'cif_core.dic' version 2.4.1 from 2010-06-29.

Automatic conversion script
Id: cif_fix_values 1715 2011-07-08 13:25:40Z adriana 
;
_cod_original_sg_symbol_H-M 'C 2/c'
_cod_database_code 2016810
_cod_database_fobs_code 2016810

loop_
_symmetry_equiv_pos_as_xyz
'x, y, z'
'-x, y, -z+1/2'
'x+1/2, y+1/2, z'
'-x+1/2, y+1/2, -z+1/2'
'-x, -y, -z'
'x, -y, z-1/2'
'-x+1/2, -y+1/2, -z'
'x+1/2, -y+1/2, z-1/2'

loop_
_atom_site_type_symbol
_atom_site_label
_atom_site_fract_x
_atom_site_fract_y
_atom_site_fract_z
_atom_site_U_iso_or_equiv
_atom_site_adp_type
_atom_site_calc_flag
_atom_site_refinement_flags
_atom_site_occupancy
Cl Cl1 0.089014(14) 0.17647(8) 0.03553(4) 0.03435(16) Uani d . 1
O O1 0.20865(4) 0.4492(2) 0.14894(12) 0.0335(4) Uani d . 1
O O2 0.27980(4) 0.5478(2) 0.13250(12) 0.0257(3) Uani d . 1
N N1 0.06106(4) 0.1878(2) -0.19138(14) 0.0254(4) Uani d . 1
C C1 0.06078(5) 0.2240(3) -0.31123(17) 0.0232(4) Uani d . 1
C C2 0.02713(5) 0.1953(3) -0.39395(18) 0.0285(5) Uani d . 1
H H2 0.0054 0.1524 -0.3661 0.034 Uiso calc R 1
C C3 0.02624(5) 0.2298(3) -0.51355(19) 0.0297(5) Uani d . 1
H H3 0.0035 0.2111 -0.5681 0.036 Uiso calc R 1
C C4 0.05801(5) 0.2926(3) -0.55965(18) 0.0255(4) Uani d . 1
C C5 0.09051(5) 0.3237(3) -0.47926(17) 0.0235(4) Uani d . 1
H H5 0.1120 0.3673 -0.5087 0.028 Uiso calc R 1
C C6 0.09271(5) 0.2923(3) -0.35407(17) 0.0216(4) Uani d . 1
C C7 0.12495(5) 0.3284(3) -0.26713(17) 0.0215(4) Uani d . 1
H H7 0.1468 0.3746 -0.2929 0.026 Uiso calc R 1
C C8 0.12524(5) 0.2977(3) -0.14564(17) 0.0220(4) Uani d . 1
C C9 0.09148(5) 0.2237(3) -0.11592(17) 0.0234(4) Uani d . 1
C C10 0.15695(5) 0.3423(3) -0.05067(17) 0.0233(4) Uani d . 1
H H10 0.1533 0.3206 0.0300 0.028 Uiso calc R 1
C C11 0.19024(5) 0.4092(3) -0.06317(18) 0.0249(4) Uani d . 1
H H11 0.1965 0.4275 -0.1412 0.030 Uiso calc R 1
C C12 0.21726(5) 0.4546(3) 0.04743(17) 0.0238(4) Uani d . 1
C C13 0.25448(5) 0.5085(3) 0.02898(16) 0.0234(4) Uani d . 1
C C14 0.27088(5) 0.5352(3) -0.07028(18) 0.0273(5) Uani d . 1
H H14 0.2597 0.5176 -0.1524 0.033 Uiso calc R 1
C C15 0.30793(5) 0.5946(3) -0.02707(19) 0.0294(5) Uani d . 1
H H15 0.3264 0.6248 -0.0748 0.035 Uiso calc R 1
C C16 0.31211(5) 0.6001(3) 0.09518(18) 0.0256(4) Uani d . 1
C C17 0.34329(6) 0.6507(3) 0.19331(19) 0.0319(5) Uani d . 1
H H17A 0.3352 0.6358 0.2719 0.048 Uiso calc PR 0.50
H H17B 0.3503 0.7774 0.1832 0.048 Uiso calc PR 0.50
H H17C 0.3649 0.5722 0.1896 0.048 Uiso calc PR 0.50
H H17D 0.3651 0.6878 0.1579 0.048 Uiso calc PR 0.50
H H17E 0.3500 0.5462 0.2466 0.048 Uiso calc PR 0.50
H H17F 0.3354 0.7514 0.2402 0.048 Uiso calc PR 0.50
C C18 0.05516(6) 0.3215(3) -0.69376(18) 0.0330(5) Uani d . 1
H H18A 0.0791 0.3667 -0.7112 0.049 Uiso calc R 1
H H18B 0.0354 0.4103 -0.7213 0.049 Uiso calc R 1
H H18C 0.0491 0.2062 -0.7361 0.049 Uiso calc R 1

loop_
_atom_site_aniso_label
_atom_site_aniso_U_11
_atom_site_aniso_U_22
_atom_site_aniso_U_33
_atom_site_aniso_U_12
_atom_site_aniso_U_13
_atom_site_aniso_U_23
Cl1 0.0338(3) 0.0486(4) 0.0207(3) -0.0107(2) 0.00478(19) 0.0041(2)
O1 0.0294(8) 0.0524(10) 0.0187(7) -0.0085(7) 0.0037(6) -0.0013(7)
O2 0.0226(7) 0.0341(8) 0.0192(7) -0.0042(6) 0.0003(5) -0.0014(6)
N1 0.0235(8) 0.0309(10) 0.0217(8) -0.0046(7) 0.0043(6) -0.0012(7)
C1 0.0215(9) 0.0265(11) 0.0218(10) -0.0013(8) 0.0040(7) -0.0025(8)
C2 0.0204(9) 0.0374(13) 0.0276(10) -0.0058(9) 0.0042(8) -0.0027(10)
C3 0.0224(10) 0.0383(13) 0.0261(11) -0.0038(9) -0.0025(8) -0.0015(9)
C4 0.0265(10) 0.0266(11) 0.0225(10) -0.0011(8) 0.0013(8) -0.0003(9)
C5 0.0223(9) 0.0257(11) 0.0225(10) -0.0035(8) 0.0043(7) 0.0004(9)
C6 0.0207(9) 0.0230(11) 0.0208(9) -0.0007(8) 0.0025(7) -0.0017(8)
C7 0.0176(9) 0.0230(10) 0.0245(10) -0.0011(8) 0.0048(7) -0.0015(8)
C8 0.0207(9) 0.0237(11) 0.0215(9) -0.0005(8) 0.0029(7) -0.0008(8)
C9 0.0254(10) 0.0244(11) 0.0206(9) 0.0002(8) 0.0044(7) -0.0006(8)
C10 0.0245(9) 0.0267(11) 0.0181(9) 0.0006(8) 0.0019(7) 0.0001(8)
C11 0.0235(10) 0.0303(11) 0.0203(10) -0.0006(8) 0.0020(8) -0.0003(9)
C12 0.0245(10) 0.0268(11) 0.0196(10) -0.0004(8) 0.0021(7) 0.0012(8)
C13 0.0235(10) 0.0273(11) 0.0175(9) -0.0025(8) -0.0019(7) -0.0009(8)
C14 0.0297(11) 0.0318(12) 0.0202(10) -0.0014(9) 0.0035(8) -0.0006(9)
C15 0.0256(10) 0.0360(13) 0.0277(11) -0.0029(9) 0.0074(8) -0.0001(10)
C16 0.0230(10) 0.0253(11) 0.0286(11) -0.0024(8) 0.0041(8) -0.0001(9)
C17 0.0258(10) 0.0379(13) 0.0299(11) -0.0053(9) -0.0012(8) 0.0001(10)
C18 0.0333(11) 0.0407(14) 0.0229(11) -0.0058(10) -0.0013(8) 0.0028(10)

loop_
_atom_type_symbol
_atom_type_description
_atom_type_scat_dispersion_real
_atom_type_scat_dispersion_imag
_atom_type_scat_source
C C 0.0033 0.0016 'International Tables Vol C Tables 4.2.6.8 and 6.1.1.4'
H H 0.0000 0.0000 'International Tables Vol C Tables 4.2.6.8 and 6.1.1.4'
Cl Cl 0.1484 0.1585 'International Tables Vol C Tables 4.2.6.8 and 6.1.1.4'
N N 0.0061 0.0033 'International Tables Vol C Tables 4.2.6.8 and 6.1.1.4'
O O 0.0106 0.0060 'International Tables Vol C Tables 4.2.6.8 and 6.1.1.4'

loop_
_geom_angle_atom_site_label_1
_geom_angle_atom_site_label_2
_geom_angle_atom_site_label_3
_geom_angle
C16 O2 C13 106.48(15)
C9 N1 C1 117.70(16)
N1 C1 C6 122.05(16)
N1 C1 C2 118.47(17)
C6 C1 C2 119.47(18)
C3 C2 C1 119.50(18)
C3 C2 H2 120.2
C1 C2 H2 120.2
C2 C3 C4 122.35(18)
C2 C3 H3 118.8
C4 C3 H3 118.8
C5 C4 C3 118.26(18)
C5 C4 C18 122.55(18)
C3 C4 C18 119.19(17)
C4 C5 C6 121.53(17)
C4 C5 H5 119.2
C6 C5 H5 119.2
C5 C6 C7 123.79(17)
C5 C6 C1 118.85(16)
C7 C6 C1 117.35(17)
C8 C7 C6 121.17(17)
C8 C7 H7 119.4
C6 C7 H7 119.4
C7 C8 C9 115.39(17)
C7 C8 C10 123.72(17)
C9 C8 C10 120.85(17)
N1 C9 C8 126.28(18)
N1 C9 Cl1 114.52(14)
C8 C9 Cl1 119.20(15)
C11 C10 C8 128.25(18)
C11 C10 H10 115.9
C8 C10 H10 115.9
C10 C11 C12 118.51(18)
C10 C11 H11 120.7
C12 C11 H11 120.7
O1 C12 C13 121.76(17)
O1 C12 C11 122.13(17)
C13 C12 C11 116.11(17)
C14 C13 O2 109.68(17)
C14 C13 C12 134.34(18)
O2 C13 C12 115.94(16)
C13 C14 C15 106.48(18)
C13 C14 H14 126.8
C15 C14 H14 126.8
C16 C15 C14 107.06(18)
C16 C15 H15 126.5
C14 C15 H15 126.5
C15 C16 O2 110.29(17)
C15 C16 C17 134.33(19)
O2 C16 C17 115.38(17)
C16 C17 H17A 109.5
C16 C17 H17B 109.5
H17A C17 H17B 109.5
C16 C17 H17C 109.5
H17A C17 H17C 109.5
H17B C17 H17C 109.5
C16 C17 H17D 109.5
H17A C17 H17D 141.1
H17B C17 H17D 56.3
H17C C17 H17D 56.3
C16 C17 H17E 109.5
H17A C17 H17E 56.3
H17B C17 H17E 141.1
H17C C17 H17E 56.3
H17D C17 H17E 109.5
C16 C17 H17F 109.5
H17A C17 H17F 56.3
H17B C17 H17F 56.3
H17C C17 H17F 141.1
H17D C17 H17F 109.5
H17E C17 H17F 109.5
C4 C18 H18A 109.5
C4 C18 H18B 109.5
H18A C18 H18B 109.5
C4 C18 H18C 109.5
H18A C18 H18C 109.5
H18B C18 H18C 109.5

loop_
_geom_bond_atom_site_label_1
_geom_bond_atom_site_label_2
_geom_bond_distance
Cl1 C9 1.751(2)
O1 C12 1.231(2)
O2 C16 1.364(2)
O2 C13 1.383(2)
N1 C9 1.299(2)
N1 C1 1.369(2)
C1 C6 1.418(3)
C1 C2 1.418(3)
C2 C3 1.360(3)
C2 H2 0.9500
C3 C4 1.417(3)
C3 H3 0.9500
C4 C5 1.376(3)
C4 C18 1.505(3)
C5 C6 1.412(3)
C5 H5 0.9500
C6 C7 1.415(3)
C7 C8 1.379(3)
C7 H7 0.9500
C8 C9 1.429(3)
C8 C10 1.466(3)
C10 C11 1.332(3)
C10 H10 0.9500
C11 C12 1.483(3)
C11 H11 0.9500
C12 C13 1.454(3)
C13 C14 1.362(3)
C14 C15 1.417(3)
C14 H14 0.9500
C15 C16 1.354(3)
C15 H15 0.9500
C16 C17 1.485(3)
C17 H17A 0.9800
C17 H17B 0.9800
C17 H17C 0.9800
C17 H17D 0.9800
C17 H17E 0.9800
C17 H17F 0.9800
C18 H18A 0.9800
C18 H18B 0.9800
C18 H18C 0.9800

loop_
_geom_hbond_atom_site_label_D
_geom_hbond_atom_site_label_H
_geom_hbond_atom_site_label_A
_geom_hbond_site_symmetry_A
_geom_hbond_distance_DH
_geom_hbond_distance_HA
_geom_hbond_distance_DA
_geom_hbond_angle_DHA
C10 H10 Cl1 . 0.95 2.57 3.048(2) 111
C10 H10 O1 . 0.95 2.41 2.780(2) 103
C2 H2 N1 2_554 0.95 2.61 3.487(3) 154

loop_
_geom_torsion_atom_site_label_1
_geom_torsion_atom_site_label_2
_geom_torsion_atom_site_label_3
_geom_torsion_atom_site_label_4
_geom_torsion
C9 N1 C1 C6 2.3(3)
C9 N1 C1 C2 -176.46(19)
N1 C1 C2 C3 -179.8(2)
C6 C1 C2 C3 1.5(3)
C1 C2 C3 C4 0.5(3)
C2 C3 C4 C5 -1.7(3)
C2 C3 C4 C18 177.9(2)
C3 C4 C5 C6 0.8(3)
C18 C4 C5 C6 -178.8(2)
C4 C5 C6 C7 -177.53(19)
C4 C5 C6 C1 1.2(3)
N1 C1 C6 C5 178.98(19)
C2 C1 C6 C5 -2.3(3)
N1 C1 C6 C7 -2.2(3)
C2 C1 C6 C7 176.48(19)
C5 C6 C7 C8 178.93(19)
C1 C6 C7 C8 0.2(3)
C6 C7 C8 C9 1.6(3)
C6 C7 C8 C10 -176.28(18)
C1 N1 C9 C8 -0.3(3)
C1 N1 C9 Cl1 179.01(15)
C7 C8 C9 N1 -1.6(3)
C10 C8 C9 N1 176.3(2)
C7 C8 C9 Cl1 179.13(15)
C10 C8 C9 Cl1 -3.0(3)
C7 C8 C10 C11 -3.2(3)
C9 C8 C10 C11 179.1(2)
C8 C10 C11 C12 176.17(19)
C10 C11 C12 O1 -7.2(3)
C10 C11 C12 C13 173.57(19)
C16 O2 C13 C14 0.3(2)
C16 O2 C13 C12 -178.12(17)
O1 C12 C13 C14 -176.0(2)
C11 C12 C13 C14 3.2(4)
O1 C12 C13 O2 1.8(3)
C11 C12 C13 O2 -178.97(17)
O2 C13 C14 C15 -0.3(2)
C12 C13 C14 C15 177.7(2)
C13 C14 C15 C16 0.2(2)
C14 C15 C16 O2 -0.1(2)
C14 C15 C16 C17 -179.5(2)
C13 O2 C16 C15 -0.1(2)
C13 O2 C16 C17 179.47(17)
